data_1556791
loop_
_publ_author_name
'Aaker\"oy, Christer B'
'Spartz, Christine L.'
'Dembowski, Sean'
'Dwyre, Savannah'
'Desper, John'

_publ_section_title
;
 A systematic structural study of halogen bonding versus hydrogen bonding
 within competitive supramolecular systems.
;
_journal_issue 'Pt 5'
_journal_name_full IUCrJ
_journal_page_first 498
_journal_page_last 510
_journal_paper_doi 10.1107/S2052252515010854
_journal_volume 2
_journal_year 2015
_chemical_formula_moiety
;
(C7 H2 F4 I N O) (C8 H12 N2)
;
_chemical_formula_sum 'C15 H14 F4 I N3 O'
_chemical_formula_weight 455.19
_chemical_name_systematic
;
SD-1--20-9--7 4-I---F4-PhCH=NOH, Me4-pyrazine
;
_space_group_IT_number 14
_space_group_name_Hall '-P 2ybc'
_space_group_name_H-M_alt 'P 1 21/c 1'
_symmetry_cell_setting monoclinic
_symmetry_space_group_name_H-M 'P 1 21/c 1'
_atom_sites_solution_hydrogens geom
_atom_sites_solution_primary direct
_atom_sites_solution_secondary difmap
_audit_creation_method SHELXL-97
_cell_angle_alpha 90.00
_cell_angle_beta 91.3450(10)
_cell_angle_gamma 90.00
_cell_formula_units_Z 4
_cell_length_a 4.1573(2)
_cell_length_b 14.8817(8)
_cell_length_c 26.2084(13)
_cell_measurement_reflns_used 9976
_cell_measurement_temperature 120(2)
_cell_measurement_theta_max 33.21
_cell_measurement_theta_min 2.85
_cell_volume 1621.01(14)
_computing_cell_refinement 'Bruker SAINT'
_computing_data_collection 'Bruker APEX2'
_computing_data_reduction 'Bruker SAINT'
_computing_molecular_graphics 'Bruker SHELXTL'
_computing_publication_material 'Bruker SHELXTL'
_computing_structure_refinement 'SHELXL-97 (Sheldrick, 2008)'
_computing_structure_solution 'SHELXS-97 (Sheldrick, 2008)'
_diffrn_ambient_temperature 120(2)
_diffrn_measured_fraction_theta_full 0.983
_diffrn_measured_fraction_theta_max 0.876
_diffrn_measurement_device_type 'Bruker APEX-II CCD'
_diffrn_measurement_method '\f and \w scans'
_diffrn_radiation_monochromator graphite
_diffrn_radiation_source 'fine-focus sealed tube'
_diffrn_radiation_type MoK\a
_diffrn_radiation_wavelength 0.71073
_diffrn_reflns_av_R_equivalents 0.0196
_diffrn_reflns_av_sigmaI/netI 0.0200
_diffrn_reflns_limit_h_max 6
_diffrn_reflns_limit_h_min -6
_diffrn_reflns_limit_k_max 21
_diffrn_reflns_limit_k_min -18
_diffrn_reflns_limit_l_max 37
_diffrn_reflns_limit_l_min -40
_diffrn_reflns_number 19470
_diffrn_reflns_theta_full 25.00
_diffrn_reflns_theta_max 33.14
_diffrn_reflns_theta_min 2.74
_exptl_absorpt_coefficient_mu 2.026
_exptl_absorpt_correction_T_max 0.8881
_exptl_absorpt_correction_T_min 0.5292
_exptl_absorpt_correction_type multi-scan
_exptl_absorpt_process_details SADABS
_exptl_crystal_colour colourless
_exptl_crystal_density_diffrn 1.865
_exptl_crystal_density_method 'not measured'
_exptl_crystal_description rod
_exptl_crystal_F_000 888
_exptl_crystal_size_max 0.36
_exptl_crystal_size_mid 0.14
_exptl_crystal_size_min 0.06
_refine_diff_density_max 0.997
_refine_diff_density_min -0.920
_refine_diff_density_rms 0.091
_refine_ls_extinction_method none
_refine_ls_goodness_of_fit_ref 1.227
_refine_ls_hydrogen_treatment mixed
_refine_ls_matrix_type full
_refine_ls_number_parameters 224
_refine_ls_number_reflns 5424
_refine_ls_number_restraints 0
_refine_ls_restrained_S_all 1.227
_refine_ls_R_factor_all 0.0290
_refine_ls_R_factor_gt 0.0263
_refine_ls_shift/su_max 0.001
_refine_ls_shift/su_mean 0.000
_refine_ls_structure_factor_coef Fsqd
_refine_ls_weighting_details 'calc w=1/[\s^2^(Fo^2^)+(0.0200P)^2^+2.0000P] where P=(Fo^2^+2Fc^2^)/3'
_refine_ls_weighting_scheme calc
_refine_ls_wR_factor_gt 0.0689
_refine_ls_wR_factor_ref 0.0699
_reflns_number_gt 5028
_reflns_number_total 5424
_reflns_threshold_expression >2sigma(I)
_cod_data_source_file lc5065.cif
_cod_data_source_block IF4OX13
_cod_depositor_comments
;
The following automatic conversions were performed:

data item '_symmetry_cell_setting' value 'Monoclinic' was changed to
'monoclinic' in accordance with the
/home/saulius/struct/COD-crude-data/automatic-downloads/DataCite-retrospective/IUCr/depositions/lib/dictionaries/cif_core.dic
dictionary named 'cif_core.dic' version 2.4.2 last updated on
2011-04-26.

Automatic conversion script
Id: cif_fix_values 7556 2019-12-06 15:28:31Z antanas 
;
_cod_original_sg_symbol_H-M P2(1)/c
_cod_database_code 1556791
_publcif_datablock.id {356b6b46-1150-40a2-b28b-dea578182164}

loop_
_symmetry_equiv_pos_as_xyz
'x, y, z'
'-x, y+1/2, -z+1/2'
'-x, -y, -z'
'x, -y-1/2, z-1/2'

loop_
_atom_site_label
_atom_site_type_symbol
_atom_site_fract_x
_atom_site_fract_y
_atom_site_fract_z
_atom_site_U_iso_or_equiv
_atom_site_adp_type
_atom_site_occupancy
_atom_site_symmetry_multiplicity
_atom_site_calc_flag
_atom_site_refinement_flags
I1 I -0.71982(3) 0.240045(9) -0.028023(5) 0.02385(5) Uani 1 1 d .
N11 N 0.9309(4) 0.33955(12) 0.38141(7) 0.0229(3) Uani 1 1 d .
C12 C 0.8490(5) 0.28645(14) 0.34210(8) 0.0230(4) Uani 1 1 d .
C13 C 0.6697(5) 0.32078(14) 0.30044(7) 0.0225(4) Uani 1 1 d .
N14 N 0.5881(5) 0.40726(12) 0.29930(7) 0.0234(3) Uani 1 1 d .
C15 C 0.6735(5) 0.46117(14) 0.33840(8) 0.0229(4) Uani 1 1 d .
C16 C 0.8433(5) 0.42582(14) 0.38057(8) 0.0228(4) Uani 1 1 d .
C22 C 0.9499(6) 0.19006(15) 0.34550(9) 0.0301(4) Uani 1 1 d .
H22A H 1.1789 0.1867 0.3551 0.045 Uiso 1 1 calc R
H22B H 0.9137 0.1610 0.3123 0.045 Uiso 1 1 calc R
H22C H 0.8233 0.1594 0.3713 0.045 Uiso 1 1 calc R
C23 C 0.5713(6) 0.26379(16) 0.25558(9) 0.0297(4) Uani 1 1 d .
H23A H 0.4246 0.2979 0.2331 0.044 Uiso 1 1 calc R
H23B H 0.4622 0.2096 0.2676 0.044 Uiso 1 1 calc R
H23C H 0.7626 0.2465 0.2367 0.044 Uiso 1 1 calc R
C25 C 0.5846(7) 0.55825(16) 0.33335(9) 0.0336(5) Uani 1 1 d .
H25A H 0.5152 0.5707 0.2981 0.050 Uiso 1 1 calc R
H25B H 0.7717 0.5956 0.3423 0.050 Uiso 1 1 calc R
H25C H 0.4087 0.5720 0.3563 0.050 Uiso 1 1 calc R
C26 C 0.9274(7) 0.48030(16) 0.42712(9) 0.0322(5) Uani 1 1 d .
H26A H 0.8550 0.4487 0.4576 0.048 Uiso 1 1 calc R
H26B H 0.8211 0.5390 0.4247 0.048 Uiso 1 1 calc R
H26C H 1.1610 0.4888 0.4295 0.048 Uiso 1 1 calc R
C31 C -0.2600(5) 0.39935(14) 0.12149(7) 0.0206(3) Uani 1 1 d .
C37 C -0.1376(5) 0.45268(14) 0.16467(8) 0.0235(4) Uani 1 1 d .
H37A H -0.2292 0.5100 0.1711 0.028 Uiso 1 1 calc R
N37 N 0.0890(5) 0.42394(13) 0.19385(7) 0.0255(3) Uani 1 1 d .
O37 O 0.1686(4) 0.48753(12) 0.23083(6) 0.0294(3) Uani 1 1 d .
H37 H 0.305(8) 0.461(2) 0.2496(14) 0.035 Uiso 1 1 d .
C32 C -0.1978(5) 0.30871(14) 0.11312(7) 0.0211(3) Uani 1 1 d .
F32 F -0.0082(4) 0.26174(9) 0.14545(5) 0.0295(3) Uani 1 1 d .
C33 C -0.3282(5) 0.26346(13) 0.07156(8) 0.0218(3) Uani 1 1 d .
F33 F -0.2628(4) 0.17566(9) 0.06688(5) 0.0289(3) Uani 1 1 d .
C34 C -0.5232(5) 0.30598(14) 0.03534(7) 0.0209(3) Uani 1 1 d .
C35 C -0.5864(5) 0.39591(14) 0.04333(8) 0.0225(4) Uani 1 1 d .
F35 F -0.7766(3) 0.44116(10) 0.01068(5) 0.0308(3) Uani 1 1 d .
C36 C -0.4602(5) 0.44086(13) 0.08525(8) 0.0214(3) Uani 1 1 d .
F36 F -0.5334(4) 0.52774(9) 0.09095(5) 0.0303(3) Uani 1 1 d .

loop_
_atom_site_aniso_label
_atom_site_aniso_U_11
_atom_site_aniso_U_22
_atom_site_aniso_U_33
_atom_site_aniso_U_23
_atom_site_aniso_U_13
_atom_site_aniso_U_12
I1 0.02159(7) 0.02909(8) 0.02090(7) -0.00444(4) 0.00114(4) 0.00027(5)
N11 0.0254(8) 0.0228(8) 0.0204(7) 0.0014(6) -0.0009(6) -0.0039(6)
C12 0.0274(9) 0.0209(9) 0.0206(8) 0.0012(7) 0.0021(7) -0.0028(7)
C13 0.0251(9) 0.0244(9) 0.0181(8) -0.0004(7) 0.0026(7) -0.0040(7)
N14 0.0271(8) 0.0246(8) 0.0185(7) 0.0004(6) -0.0001(6) -0.0026(6)
C15 0.0264(9) 0.0222(9) 0.0202(8) 0.0003(7) -0.0003(7) -0.0020(7)
C16 0.0253(9) 0.0232(9) 0.0199(8) -0.0002(7) -0.0013(7) -0.0039(7)
C22 0.0393(12) 0.0227(10) 0.0284(10) -0.0003(8) 0.0001(9) 0.0002(8)
C23 0.0397(12) 0.0282(10) 0.0209(9) -0.0034(7) -0.0022(8) -0.0031(9)
C25 0.0484(14) 0.0234(10) 0.0287(11) -0.0010(8) -0.0064(10) 0.0025(9)
C26 0.0424(13) 0.0270(10) 0.0267(10) -0.0041(8) -0.0105(9) -0.0021(9)
C31 0.0204(8) 0.0234(9) 0.0181(8) 0.0021(6) 0.0011(6) 0.0011(7)
C37 0.0261(9) 0.0244(9) 0.0199(8) 0.0001(7) 0.0007(7) -0.0002(7)
N37 0.0279(9) 0.0300(9) 0.0184(7) -0.0012(6) -0.0007(6) -0.0012(7)
O37 0.0348(9) 0.0309(8) 0.0221(7) -0.0021(6) -0.0067(6) -0.0006(7)
C32 0.0221(9) 0.0234(9) 0.0178(8) 0.0044(6) 0.0018(6) 0.0032(7)
F32 0.0383(7) 0.0278(6) 0.0220(6) 0.0048(5) -0.0058(5) 0.0089(5)
C33 0.0251(9) 0.0201(8) 0.0202(8) 0.0018(6) 0.0035(7) 0.0019(7)
F33 0.0414(8) 0.0194(6) 0.0258(6) 0.0012(5) 0.0015(5) 0.0046(5)
C34 0.0197(8) 0.0248(9) 0.0183(8) -0.0010(7) 0.0014(6) 0.0013(7)
C35 0.0203(9) 0.0269(9) 0.0202(8) 0.0015(7) -0.0010(7) 0.0050(7)
F35 0.0319(7) 0.0323(7) 0.0275(6) -0.0010(5) -0.0096(5) 0.0121(5)
C36 0.0215(9) 0.0207(9) 0.0218(8) -0.0006(7) -0.0001(7) 0.0047(7)
F36 0.0391(8) 0.0225(6) 0.0291(6) -0.0033(5) -0.0046(5) 0.0097(5)

loop_
_atom_type_symbol
_atom_type_description
_atom_type_scat_dispersion_real
_atom_type_scat_dispersion_imag
_atom_type_scat_source
C C 0.0033 0.0016 'International Tables Vol C Tables 4.2.6.8 and 6.1.1.4'
H H 0.0000 0.0000 'International Tables Vol C Tables 4.2.6.8 and 6.1.1.4'
N N 0.0061 0.0033 'International Tables Vol C Tables 4.2.6.8 and 6.1.1.4'
O O 0.0106 0.0060 'International Tables Vol C Tables 4.2.6.8 and 6.1.1.4'
F F 0.0171 0.0103 'International Tables Vol C Tables 4.2.6.8 and 6.1.1.4'
I I -0.4742 1.8119 'International Tables Vol C Tables 4.2.6.8 and 6.1.1.4'

loop_
_geom_angle_atom_site_label_1
_geom_angle_atom_site_label_2
_geom_angle_atom_site_label_3
_geom_angle
C16 N11 C12 119.44(18)
N11 C12 C13 120.37(19)
N11 C12 C22 117.06(19)
C13 C12 C22 122.56(19)
N14 C13 C12 119.99(19)
N14 C13 C23 117.69(19)
C12 C13 C23 122.3(2)
C13 N14 C15 119.85(18)
N14 C15 C16 119.83(19)
N14 C15 C25 116.67(19)
C16 C15 C25 123.48(19)
N11 C16 C15 120.47(19)
N11 C16 C26 116.64(19)
C15 C16 C26 122.9(2)
C12 C22 H22A 109.5
C12 C22 H22B 109.5
H22A C22 H22B 109.5
C12 C22 H22C 109.5
H22A C22 H22C 109.5
H22B C22 H22C 109.5
C13 C23 H23A 109.5
C13 C23 H23B 109.5
H23A C23 H23B 109.5
C13 C23 H23C 109.5
H23A C23 H23C 109.5
H23B C23 H23C 109.5
C15 C25 H25A 109.5
C15 C25 H25B 109.5
H25A C25 H25B 109.5
C15 C25 H25C 109.5
H25A C25 H25C 109.5
H25B C25 H25C 109.5
C16 C26 H26A 109.5
C16 C26 H26B 109.5
H26A C26 H26B 109.5
C16 C26 H26C 109.5
H26A C26 H26C 109.5
H26B C26 H26C 109.5
C32 C31 C36 115.64(18)
C32 C31 C37 125.80(18)
C36 C31 C37 118.56(18)
N37 C37 C31 121.4(2)
N37 C37 H37A 119.3
C31 C37 H37A 119.3
C37 N37 O37 110.55(19)
N37 O37 H37 104(2)
F32 C32 C33 117.30(18)
F32 C32 C31 120.95(18)
C33 C32 C31 121.75(18)
F33 C33 C32 118.09(18)
F33 C33 C34 119.91(18)
C32 C33 C34 122.00(19)
C35 C34 C33 116.67(18)
C35 C34 I1 120.38(15)
C33 C34 I1 122.94(15)
F35 C35 C36 118.34(18)
F35 C35 C34 120.28(18)
C36 C35 C34 121.37(18)
F36 C36 C35 118.33(18)
F36 C36 C31 119.12(18)
C35 C36 C31 122.55(19)

loop_
_geom_bond_atom_site_label_1
_geom_bond_atom_site_label_2
_geom_bond_distance
I1 C34 2.080(2)
N11 C16 1.335(3)
N11 C12 1.336(3)
C12 C13 1.404(3)
C12 C22 1.497(3)
C13 N14 1.331(3)
C13 C23 1.499(3)
N14 C15 1.343(3)
C15 C16 1.400(3)
C15 C25 1.496(3)
C16 C26 1.499(3)
C22 H22A 0.9800
C22 H22B 0.9800
C22 H22C 0.9800
C23 H23A 0.9800
C23 H23B 0.9800
C23 H23C 0.9800
C25 H25A 0.9800
C25 H25B 0.9800
C25 H25C 0.9800
C26 H26A 0.9800
C26 H26B 0.9800
C26 H26C 0.9800
C31 C32 1.392(3)
C31 C36 1.393(3)
C31 C37 1.464(3)
C37 N37 1.273(3)
C37 H37A 0.9500
N37 O37 1.389(2)
O37 H37 0.84(4)
C32 F32 1.340(2)
C32 C33 1.380(3)
C33 F33 1.341(2)
C33 C34 1.387(3)
C34 C35 1.381(3)
C35 F35 1.334(2)
C35 C36 1.379(3)
C36 F36 1.338(2)

loop_
_geom_hbond_atom_site_label_D
_geom_hbond_atom_site_label_H
_geom_hbond_atom_site_label_A
_geom_hbond_distance_DH
_geom_hbond_distance_HA
_geom_hbond_distance_DA
_geom_hbond_angle_DHA
O37 H37 N14 0.84(4) 1.91(4) 2.746(3) 173(3)

loop_
_geom_torsion_atom_site_label_1
_geom_torsion_atom_site_label_2
_geom_torsion_atom_site_label_3
_geom_torsion_atom_site_label_4
_geom_torsion
C16 N11 C12 C13 -0.6(3)
C16 N11 C12 C22 -179.2(2)
N11 C12 C13 N14 1.9(3)
C22 C12 C13 N14 -179.6(2)
N11 C12 C13 C23 -179.8(2)
C22 C12 C13 C23 -1.3(3)
C12 C13 N14 C15 -1.0(3)
C23 C13 N14 C15 -179.4(2)
C13 N14 C15 C16 -1.1(3)
C13 N14 C15 C25 177.6(2)
C12 N11 C16 C15 -1.5(3)
C12 N11 C16 C26 176.7(2)
N14 C15 C16 N11 2.4(3)
C25 C15 C16 N11 -176.2(2)
N14 C15 C16 C26 -175.7(2)
C25 C15 C16 C26 5.7(4)
C32 C31 C37 N37 13.5(3)
C36 C31 C37 N37 -167.3(2)
C31 C37 N37 O37 178.18(18)
C36 C31 C32 F32 179.95(18)
C37 C31 C32 F32 -0.8(3)
C36 C31 C32 C33 -0.2(3)
C37 C31 C32 C33 179.0(2)
F32 C32 C33 F33 1.4(3)
C31 C32 C33 F33 -178.41(18)
F32 C32 C33 C34 -178.92(18)
C31 C32 C33 C34 1.2(3)
F33 C33 C34 C35 178.43(18)
C32 C33 C34 C35 -1.2(3)
F33 C33 C34 I1 -0.9(3)
C32 C33 C34 I1 179.43(15)
C33 C34 C35 F35 -178.82(19)
I1 C34 C35 F35 0.6(3)
C33 C34 C35 C36 0.2(3)
I1 C34 C35 C36 179.59(16)
F35 C35 C36 F36 -0.3(3)
C34 C35 C36 F36 -179.39(19)
F35 C35 C36 C31 179.86(19)
C34 C35 C36 C31 0.8(3)
C32 C31 C36 F36 179.40(18)
C37 C31 C36 F36 0.1(3)
C32 C31 C36 C35 -0.8(3)
C37 C31 C36 C35 179.9(2)
